data_7041467
loop_
_publ_author_name
'Wang, Fangming'
'Zhou, Zeyu'
'Liu, Wei'
'Zhou, Lei'
'Chen, Lizhuang'
'Li, Jing'

_publ_section_title
;
 Two blue-light excitable yellow-emitting LMOF phosphors constructed by
 triangular tri(4-pyridylphenyl)amine.
;
_journal_issue 3
_journal_name_full 'Dalton transactions (Cambridge, England : 2003)'
_journal_page_first 956
_journal_page_last 961
_journal_paper_doi 10.1039/c6dt03883b
_journal_volume 46
_journal_year 2017
_chemical_formula_sum 'C33 H26 N4 O'
_chemical_formula_weight 494.58
_space_group_crystal_system monoclinic
_space_group_IT_number 14
_space_group_name_Hall '-P 2yn'
_space_group_name_H-M_alt 'P 1 21/n 1'
_symmetry_space_group_name_Hall '-P 2yn'
_symmetry_space_group_name_H-M 'P 1 21/n 1'
_atom_sites_solution_hydrogens mixed
_audit_creation_method SHELXL-2016/6
_audit_update_record
;
2016-11-28 deposited with the CCDC.
2016-12-15 downloaded from the CCDC.
;
_cell_angle_alpha 90
_cell_angle_beta 105.6440(10)
_cell_angle_gamma 90
_cell_formula_units_Z 4
_cell_length_a 10.4601(10)
_cell_length_b 21.902(2)
_cell_length_c 11.8257(12)
_cell_measurement_reflns_used 3012
_cell_measurement_temperature 293(2)
_cell_measurement_theta_max 22.59
_cell_measurement_theta_min 2.23
_cell_volume 2608.9(4)
_computing_cell_refinement 'SAINT V8.18C (?, 2016)'
_computing_data_collection 'SMART (Bruker AXS, 2000)'
_computing_data_reduction 'SAINT V8.18C (?, 2016)'
_computing_molecular_graphics 'SHELXTL Ver.6.10,(Sheldrick, 2000)'
_computing_publication_material diamond
_computing_structure_refinement 'SHELXL-2016/6 (Sheldrick, 2016)'
_computing_structure_solution 'SHELXTL Ver.6.10,(Sheldrick, 2000)'
_diffrn_ambient_temperature 293(2)
_diffrn_measured_fraction_theta_full 0.997
_diffrn_measured_fraction_theta_max 0.997
_diffrn_measurement_device_type 'CCD area detector'
_diffrn_measurement_method 'phi and omega scans'
_diffrn_radiation_type MoK\a
_diffrn_radiation_wavelength 0.71073
_diffrn_reflns_av_R_equivalents 0.0416
_diffrn_reflns_av_unetI/netI 0.0422
_diffrn_reflns_Laue_measured_fraction_full 0.997
_diffrn_reflns_Laue_measured_fraction_max 0.997
_diffrn_reflns_limit_h_max 12
_diffrn_reflns_limit_h_min -12
_diffrn_reflns_limit_k_max 26
_diffrn_reflns_limit_k_min -27
_diffrn_reflns_limit_l_max 14
_diffrn_reflns_limit_l_min -14
_diffrn_reflns_number 20519
_diffrn_reflns_point_group_measured_fraction_full 0.997
_diffrn_reflns_point_group_measured_fraction_max 0.997
_diffrn_reflns_theta_full 25.242
_diffrn_reflns_theta_max 25.999
_diffrn_reflns_theta_min 2.966
_exptl_absorpt_coefficient_mu 0.078
_exptl_crystal_colour yellow
_exptl_crystal_density_diffrn 1.259
_exptl_crystal_description block
_exptl_crystal_F_000 1040
_exptl_crystal_size_max 0.32
_exptl_crystal_size_mid 0.27
_exptl_crystal_size_min 0.2
_refine_diff_density_max 0.179
_refine_diff_density_min -0.253
_refine_diff_density_rms 0.036
_refine_ls_extinction_method none
_refine_ls_goodness_of_fit_ref 0.990
_refine_ls_hydrogen_treatment mixed
_refine_ls_matrix_type full
_refine_ls_number_parameters 354
_refine_ls_number_reflns 5112
_refine_ls_number_restraints 1
_refine_ls_restrained_S_all 0.992
_refine_ls_R_factor_all 0.0973
_refine_ls_R_factor_gt 0.0494
_refine_ls_shift/su_max 0.001
_refine_ls_shift/su_mean 0.000
_refine_ls_structure_factor_coef Fsqd
_refine_ls_weighting_details 'w=1/[\s^2^(Fo^2^)+(0.0694P)^2^] where P=(Fo^2^+2Fc^2^)/3'
_refine_ls_weighting_scheme calc
_refine_ls_wR_factor_gt 0.1172
_refine_ls_wR_factor_ref 0.1325
_reflns_Friedel_coverage 0.000
_reflns_number_gt 3079
_reflns_number_total 5112
_reflns_threshold_expression 'I > 2\s(I)'
_cod_data_source_file c6dt03883b1.cif
_cod_data_source_block 1490157
_cod_depositor_comments 'Adding full bibliography for 7041466--7041468.cif.'
_cod_database_code 7041467
_shelx_shelxl_version_number 2016/6
_shelx_space_group_comment
;
The symmetry employed for this shelxl refinement is uniquely defined
by the following loop, which should always be used as a source of
symmetry information in preference to the above space-group names.
They are only intended as comments.
;

loop_
_space_group_symop_operation_xyz
'x, y, z'
'-x+1/2, y+1/2, -z+1/2'
'-x, -y, -z'
'x-1/2, -y-1/2, z-1/2'

loop_
_atom_site_label
_atom_site_type_symbol
_atom_site_fract_x
_atom_site_fract_y
_atom_site_fract_z
_atom_site_U_iso_or_equiv
_atom_site_adp_type
_atom_site_occupancy
_atom_site_site_symmetry_order
_atom_site_calc_flag
_atom_site_refinement_flags_posn
_atom_site_refinement_flags_adp
C1 C 0.90380(18) 0.82964(8) 0.89915(16) 0.0472(5) Uani 1 1 d . .
C2 C 1.00274(19) 0.85155(9) 0.85208(16) 0.0521(5) Uani 1 1 d . .
H2 H 1.006463 0.838417 0.778246 0.063 Uiso 1 1 calc R U
C3 C 1.09544(19) 0.89251(9) 0.91342(17) 0.0534(5) Uani 1 1 d . .
H3 H 1.160169 0.907147 0.879763 0.064 Uiso 1 1 calc R U
C4 C 1.09428(18) 0.91249(8) 1.02499(17) 0.0492(5) Uani 1 1 d . .
C5 C 0.99398(19) 0.89069(9) 1.07102(18) 0.0570(5) Uani 1 1 d . .
H5 H 0.990219 0.903713 1.144912 0.068 Uiso 1 1 calc R U
C6 C 0.9003(2) 0.85028(10) 1.00948(17) 0.0578(5) Uani 1 1 d . .
H6 H 0.833789 0.836594 1.041966 0.069 Uiso 1 1 calc R U
C7 C 1.19846(19) 0.95451(9) 1.09176(19) 0.0562(5) Uani 1 1 d . .
C8 C 1.2606(2) 0.99616(10) 1.0352(2) 0.0803(7) Uani 1 1 d . .
H8 H 1.233148 0.999817 0.953906 0.096 Uiso 1 1 calc R U
C9 C 1.3612(3) 1.03143(13) 1.0984(4) 0.1067(10) Uani 1 1 d . .
H9 H 1.400291 1.058454 1.057081 0.128 Uiso 1 1 calc R U
C10 C 1.3473(3) 0.99190(13) 1.2690(3) 0.0877(8) Uani 1 1 d . .
H10 H 1.375937 0.990746 1.350551 0.105 Uiso 1 1 calc R U
C11 C 1.2434(2) 0.95287(10) 1.2127(2) 0.0679(6) Uani 1 1 d . .
H11 H 1.205435 0.926416 1.255986 0.081 Uiso 1 1 calc R U
C12 C 0.76746(17) 0.79325(9) 0.71029(16) 0.0453(5) Uani 1 1 d . .
C13 C 0.72659(19) 0.84932(9) 0.66020(16) 0.0518(5) Uani 1 1 d . .
H13 H 0.722613 0.882577 0.708045 0.062 Uiso 1 1 calc R U
C14 C 0.69162(18) 0.85650(9) 0.54001(16) 0.0494(5) Uani 1 1 d . .
H14 H 0.665072 0.894774 0.508195 0.059 Uiso 1 1 calc R U
C15 C 0.69503(16) 0.80792(8) 0.46502(15) 0.0412(4) Uani 1 1 d . .
C16 C 0.73658(19) 0.75193(9) 0.51714(17) 0.0493(5) Uani 1 1 d . .
C17 C 0.77088(18) 0.74450(9) 0.63734(16) 0.0507(5) Uani 1 1 d . .
H17 H 0.796574 0.706229 0.669563 0.061 Uiso 1 1 calc R U
C18 C 0.65157(17) 0.81494(8) 0.33565(16) 0.0427(4) Uani 1 1 d . .
C19 C 0.56575(19) 0.86123(9) 0.28207(17) 0.0560(5) Uani 1 1 d . .
H19 H 0.534527 0.888976 0.327876 0.067 Uiso 1 1 calc R U
C20 C 0.5266(2) 0.86630(10) 0.16184(18) 0.0620(6) Uani 1 1 d . .
H20 H 0.471289 0.898659 0.129431 0.074 Uiso 1 1 calc R U
C21 C 0.6425(2) 0.78314(11) 0.14013(19) 0.0630(6) Uani 1 1 d . .
H21 H 0.668419 0.755078 0.091601 0.076 Uiso 1 1 calc R U
C22 C 0.6896(2) 0.77502(9) 0.25951(17) 0.0550(5) Uani 1 1 d . .
H22 H 0.746791 0.742830 0.289147 0.066 Uiso 1 1 calc R U
C23 C 0.77280(18) 0.73514(8) 0.89026(15) 0.0445(5) Uani 1 1 d . .
C24 C 0.86317(18) 0.70729(9) 0.98324(17) 0.0511(5) Uani 1 1 d . .
H24 H 0.949501 0.722150 1.008274 0.061 Uiso 1 1 calc R U
C25 C 0.82647(18) 0.65780(9) 1.03902(16) 0.0506(5) Uani 1 1 d . .
H25 H 0.888890 0.639850 1.101370 0.061 Uiso 1 1 calc R U
C26 C 0.69830(17) 0.63382(8) 1.00466(15) 0.0445(4) Uani 1 1 d . .
C27 C 0.60943(18) 0.66133(9) 0.90890(16) 0.0492(5) Uani 1 1 d . .
H27 H 0.523769 0.645828 0.882365 0.059 Uiso 1 1 calc R U
C28 C 0.64534(18) 0.71104(9) 0.85235(16) 0.0507(5) Uani 1 1 d . .
H28 H 0.583985 0.728470 0.788613 0.061 Uiso 1 1 calc R U
C29 C 0.65753(18) 0.58292(8) 1.06983(15) 0.0457(5) Uani 1 1 d . .
C30 C 0.7457(2) 0.53842(10) 1.12775(18) 0.0619(6) Uani 1 1 d . .
H30 H 0.834005 0.539402 1.125952 0.074 Uiso 1 1 calc R U
C31 C 0.7012(3) 0.49273(10) 1.18798(19) 0.0728(7) Uani 1 1 d . .
H31 H 0.762608 0.463629 1.225972 0.087 Uiso 1 1 calc R U
C32 C 0.4943(2) 0.52994(10) 1.14146(18) 0.0629(6) Uani 1 1 d . .
H32 H 0.407002 0.527876 1.145982 0.075 Uiso 1 1 calc R U
C33 C 0.5279(2) 0.57751(9) 1.07841(16) 0.0519(5) Uani 1 1 d . .
H33 H 0.463975 0.605892 1.041732 0.062 Uiso 1 1 calc R U
N1 N 0.80877(15) 0.78733(7) 0.83474(13) 0.0520(4) Uani 1 1 d . .
N2 N 1.4079(2) 1.03058(11) 1.2132(3) 0.1018(9) Uani 1 1 d . .
N3 N 0.56245(17) 0.82824(9) 0.08917(14) 0.0607(5) Uani 1 1 d . .
N4 N 0.5774(2) 0.48707(8) 1.19591(16) 0.0705(5) Uani 1 1 d . .
O1W O 0.4171(3) 0.84645(12) -0.1526(2) 0.1379(9) Uani 1 1 d DG .
H1WA H 0.459521 0.871774 -0.183303 0.207 Uiso 1 1 d G U
H16 H 0.7431(16) 0.7174(8) 0.4681(16) 0.053(5) Uiso 1 1 d . .
H1WB H 0.460(4) 0.838(2) -0.0716(19) 0.216(19) Uiso 1 1 d D .

loop_
_atom_site_aniso_label
_atom_site_aniso_U_11
_atom_site_aniso_U_22
_atom_site_aniso_U_33
_atom_site_aniso_U_23
_atom_site_aniso_U_13
_atom_site_aniso_U_12
C1 0.0503(11) 0.0486(11) 0.0424(11) -0.0001(9) 0.0117(9) -0.0032(9)
C2 0.0595(12) 0.0567(13) 0.0413(11) 0.0000(9) 0.0156(9) -0.0048(10)
C3 0.0520(11) 0.0554(12) 0.0528(13) 0.0078(10) 0.0142(9) -0.0067(10)
C4 0.0491(11) 0.0434(11) 0.0508(12) 0.0026(9) 0.0058(9) 0.0007(9)
C5 0.0604(12) 0.0627(13) 0.0485(12) -0.0111(10) 0.0157(10) -0.0082(11)
C6 0.0608(12) 0.0677(14) 0.0502(13) -0.0101(11) 0.0241(10) -0.0152(11)
C7 0.0483(11) 0.0425(12) 0.0718(15) -0.0055(10) 0.0058(10) 0.0045(9)
C8 0.0762(15) 0.0557(14) 0.1016(19) 0.0055(14) 0.0113(14) -0.0159(12)
C9 0.088(2) 0.0731(18) 0.153(3) -0.018(2) 0.023(2) -0.0280(16)
C10 0.0676(16) 0.086(2) 0.097(2) -0.0436(17) 0.0007(15) 0.0177(15)
C11 0.0609(13) 0.0633(15) 0.0736(16) -0.0212(12) 0.0081(12) 0.0042(11)
C12 0.0473(10) 0.0489(12) 0.0405(11) -0.0023(9) 0.0132(8) -0.0043(9)
C13 0.0664(13) 0.0436(12) 0.0452(12) -0.0100(9) 0.0147(9) 0.0018(9)
C14 0.0584(12) 0.0420(11) 0.0464(12) 0.0004(9) 0.0118(9) 0.0051(9)
C15 0.0403(9) 0.0439(11) 0.0409(11) -0.0023(9) 0.0134(8) -0.0024(8)
C16 0.0619(12) 0.0439(12) 0.0424(12) -0.0059(10) 0.0149(9) 0.0036(9)
C17 0.0638(12) 0.0426(11) 0.0456(12) 0.0018(9) 0.0144(9) 0.0049(9)
C18 0.0422(10) 0.0436(11) 0.0440(11) -0.0009(9) 0.0146(8) -0.0038(8)
C19 0.0616(12) 0.0584(13) 0.0470(12) -0.0013(10) 0.0130(10) 0.0101(10)
C20 0.0644(13) 0.0654(14) 0.0536(13) 0.0063(11) 0.0113(11) 0.0089(11)
C21 0.0794(15) 0.0668(15) 0.0509(13) -0.0005(11) 0.0316(11) 0.0048(12)
C22 0.0668(13) 0.0561(12) 0.0464(12) 0.0041(10) 0.0228(10) 0.0115(10)
C23 0.0506(11) 0.0479(11) 0.0373(10) -0.0028(9) 0.0159(9) -0.0052(9)
C24 0.0391(10) 0.0622(13) 0.0524(12) 0.0011(10) 0.0130(9) -0.0044(9)
C25 0.0448(10) 0.0592(13) 0.0464(11) 0.0066(10) 0.0098(9) 0.0067(9)
C26 0.0475(10) 0.0461(11) 0.0415(11) -0.0027(9) 0.0144(8) -0.0006(9)
C27 0.0455(10) 0.0557(12) 0.0438(11) 0.0021(10) 0.0072(9) -0.0081(9)
C28 0.0514(11) 0.0563(12) 0.0402(11) 0.0041(9) 0.0050(9) -0.0024(9)
C29 0.0537(11) 0.0453(11) 0.0376(10) -0.0022(9) 0.0115(8) -0.0011(9)
C30 0.0641(13) 0.0600(14) 0.0598(13) 0.0090(11) 0.0137(10) 0.0088(11)
C31 0.0969(19) 0.0570(15) 0.0609(14) 0.0133(12) 0.0151(13) 0.0148(13)
C32 0.0766(15) 0.0591(14) 0.0593(14) -0.0023(11) 0.0292(12) -0.0092(12)
C33 0.0604(12) 0.0512(12) 0.0472(11) 0.0022(9) 0.0196(9) -0.0004(10)
N1 0.0630(10) 0.0548(10) 0.0370(9) -0.0019(8) 0.0114(8) -0.0156(8)
N2 0.0631(14) 0.0801(16) 0.155(3) -0.0491(17) 0.0167(16) -0.0113(12)
N3 0.0691(11) 0.0700(12) 0.0446(10) 0.0045(9) 0.0180(9) -0.0008(10)
N4 0.0995(15) 0.0558(12) 0.0604(12) 0.0044(9) 0.0289(11) -0.0039(11)
O1W 0.156(2) 0.152(2) 0.0803(15) 0.0133(14) -0.0119(14) -0.0573(16)

loop_
_atom_type_symbol
_atom_type_description
_atom_type_scat_dispersion_real
_atom_type_scat_dispersion_imag
_atom_type_scat_source
C C 0.0033 0.0016 'International Tables Vol C Tables 4.2.6.8 and 6.1.1.4'
H H 0.0000 0.0000 'International Tables Vol C Tables 4.2.6.8 and 6.1.1.4'
N N 0.0061 0.0033 'International Tables Vol C Tables 4.2.6.8 and 6.1.1.4'
O O 0.0106 0.0060 'International Tables Vol C Tables 4.2.6.8 and 6.1.1.4'

loop_
_geom_angle_atom_site_label_1
_geom_angle_atom_site_label_2
_geom_angle_atom_site_label_3
_geom_angle
C2 C1 C6 118.41(18)
C2 C1 N1 120.04(16)
C6 C1 N1 121.55(17)
C3 C2 C1 120.70(18)
C3 C2 H2 119.7
C1 C2 H2 119.7
C2 C3 C4 121.28(18)
C2 C3 H3 119.4
C4 C3 H3 119.4
C5 C4 C3 117.60(17)
C5 C4 C7 121.94(18)
C3 C4 C7 120.45(18)
C6 C5 C4 121.30(19)
C6 C5 H5 119.4
C4 C5 H5 119.4
C5 C6 C1 120.69(18)
C5 C6 H6 119.7
C1 C6 H6 119.7
C11 C7 C8 116.2(2)
C11 C7 C4 122.15(19)
C8 C7 C4 121.6(2)
C9 C8 C7 120.2(3)
C9 C8 H8 119.9
C7 C8 H8 119.9
N2 C9 C8 125.4(3)
N2 C9 H9 117.3
C8 C9 H9 117.3
N2 C10 C11 124.3(3)
N2 C10 H10 117.9
C11 C10 H10 117.9
C7 C11 C10 118.7(2)
C7 C11 H11 120.7
C10 C11 H11 120.7
C17 C12 C13 118.53(17)
C17 C12 N1 121.63(17)
C13 C12 N1 119.81(17)
C14 C13 C12 120.63(17)
C14 C13 H13 119.7
C12 C13 H13 119.7
C13 C14 C15 121.66(17)
C13 C14 H14 119.2
C15 C14 H14 119.2
C16 C15 C14 116.81(17)
C16 C15 C18 121.47(16)
C14 C15 C18 121.68(16)
C17 C16 C15 121.68(18)
C17 C16 H16 119.0(11)
C15 C16 H16 119.3(11)
C16 C17 C12 120.68(18)
C16 C17 H17 119.7
C12 C17 H17 119.7
C22 C18 C19 115.27(17)
C22 C18 C15 122.86(16)
C19 C18 C15 121.83(16)
C20 C19 C18 120.44(19)
C20 C19 H19 119.8
C18 C19 H19 119.8
N3 C20 C19 124.4(2)
N3 C20 H20 117.8
C19 C20 H20 117.8
N3 C21 C22 124.7(2)
N3 C21 H21 117.7
C22 C21 H21 117.7
C21 C22 C18 119.89(19)
C21 C22 H22 120.1
C18 C22 H22 120.1
C24 C23 C28 118.62(17)
C24 C23 N1 120.89(16)
C28 C23 N1 120.49(16)
C25 C24 C23 120.60(17)
C25 C24 H24 119.7
C23 C24 H24 119.7
C24 C25 C26 121.84(17)
C24 C25 H25 119.1
C26 C25 H25 119.1
C27 C26 C25 116.88(17)
C27 C26 C29 121.70(16)
C25 C26 C29 121.38(16)
C28 C27 C26 121.68(17)
C28 C27 H27 119.2
C26 C27 H27 119.2
C27 C28 C23 120.34(17)
C27 C28 H28 119.8
C23 C28 H28 119.8
C30 C29 C33 115.77(18)
C30 C29 C26 122.59(17)
C33 C29 C26 121.64(17)
C31 C30 C29 119.5(2)
C31 C30 H30 120.3
C29 C30 H30 120.3
N4 C31 C30 125.1(2)
N4 C31 H31 117.5
C30 C31 H31 117.5
N4 C32 C33 124.7(2)
N4 C32 H32 117.7
C33 C32 H32 117.7
C32 C33 C29 119.89(19)
C32 C33 H33 120.1
C29 C33 H33 120.1
C23 N1 C1 120.80(15)
C23 N1 C12 120.48(14)
C1 N1 C12 117.93(15)
C9 N2 C10 115.2(3)
C20 N3 C21 115.34(18)
C32 N4 C31 115.12(19)
H1WA O1W H1WB 112.7

loop_
_geom_bond_atom_site_label_1
_geom_bond_atom_site_label_2
_geom_bond_distance
C1 C2 1.386(2)
C1 C6 1.391(2)
C1 N1 1.421(2)
C2 C3 1.375(3)
C2 H2 0.9300
C3 C4 1.393(3)
C3 H3 0.9300
C4 C5 1.390(3)
C4 C7 1.481(3)
C5 C6 1.374(3)
C5 H5 0.9300
C6 H6 0.9300
C7 C11 1.380(3)
C7 C8 1.392(3)
C8 C9 1.355(4)
C8 H8 0.9300
C9 N2 1.313(4)
C9 H9 0.9300
C10 N2 1.334(4)
C10 C11 1.402(3)
C10 H10 0.9300
C11 H11 0.9300
C12 C17 1.379(2)
C12 C13 1.380(3)
C12 N1 1.424(2)
C13 C14 1.378(2)
C13 H13 0.9300
C14 C15 1.392(2)
C14 H14 0.9300
C15 C16 1.389(2)
C15 C18 1.482(2)
C16 C17 1.379(2)
C16 H16 0.967(18)
C17 H17 0.9300
C18 C22 1.388(2)
C18 C19 1.389(2)
C19 C20 1.374(3)
C19 H19 0.9300
C20 N3 1.322(2)
C20 H20 0.9300
C21 N3 1.329(3)
C21 C22 1.376(3)
C21 H21 0.9300
C22 H22 0.9300
C23 C24 1.383(2)
C23 C28 1.391(2)
C23 N1 1.419(2)
C24 C25 1.376(3)
C24 H24 0.9300
C25 C26 1.394(2)
C25 H25 0.9300
C26 C27 1.393(2)
C26 C29 1.482(2)
C27 C28 1.382(3)
C27 H27 0.9300
C28 H28 0.9300
C29 C30 1.389(3)
C29 C33 1.392(3)
C30 C31 1.380(3)
C30 H30 0.9300
C31 N4 1.329(3)
C31 H31 0.9300
C32 N4 1.323(3)
C32 C33 1.381(3)
C32 H32 0.9300
C33 H33 0.9300
O1W H1WA 0.8502
O1W H1WB 0.959(19)

loop_
_geom_torsion_atom_site_label_1
_geom_torsion_atom_site_label_2
_geom_torsion_atom_site_label_3
_geom_torsion_atom_site_label_4
_geom_torsion
C6 C1 C2 C3 0.3(3)
N1 C1 C2 C3 -179.98(17)
C1 C2 C3 C4 1.0(3)
C2 C3 C4 C5 -1.6(3)
C2 C3 C4 C7 177.31(17)
C3 C4 C5 C6 0.8(3)
C7 C4 C5 C6 -178.02(19)
C4 C5 C6 C1 0.5(3)
C2 C1 C6 C5 -1.0(3)
N1 C1 C6 C5 179.26(19)
C5 C4 C7 C11 31.3(3)
C3 C4 C7 C11 -147.56(19)
C5 C4 C7 C8 -151.6(2)
C3 C4 C7 C8 29.6(3)
C11 C7 C8 C9 1.3(3)
C4 C7 C8 C9 -176.0(2)
C7 C8 C9 N2 -0.4(4)
C8 C7 C11 C10 -0.7(3)
C4 C7 C11 C10 176.55(18)
N2 C10 C11 C7 -0.8(3)
C17 C12 C13 C14 -0.8(3)
N1 C12 C13 C14 177.24(16)
C12 C13 C14 C15 0.5(3)
C13 C14 C15 C16 -0.6(3)
C13 C14 C15 C18 177.14(16)
C14 C15 C16 C17 1.0(3)
C18 C15 C16 C17 -176.75(17)
C15 C16 C17 C12 -1.3(3)
C13 C12 C17 C16 1.2(3)
N1 C12 C17 C16 -176.81(17)
C16 C15 C18 C22 -22.5(3)
C14 C15 C18 C22 159.86(18)
C16 C15 C18 C19 155.30(18)
C14 C15 C18 C19 -22.3(3)
C22 C18 C19 C20 -1.6(3)
C15 C18 C19 C20 -179.60(18)
C18 C19 C20 N3 2.0(3)
N3 C21 C22 C18 1.3(3)
C19 C18 C22 C21 0.1(3)
C15 C18 C22 C21 178.08(17)
C28 C23 C24 C25 -1.8(3)
N1 C23 C24 C25 178.01(17)
C23 C24 C25 C26 0.1(3)
C24 C25 C26 C27 1.6(3)
C24 C25 C26 C29 -176.25(17)
C25 C26 C27 C28 -1.6(3)
C29 C26 C27 C28 176.23(17)
C26 C27 C28 C23 0.0(3)
C24 C23 C28 C27 1.7(3)
N1 C23 C28 C27 -178.03(17)
C27 C26 C29 C30 151.48(19)
C25 C26 C29 C30 -30.8(3)
C27 C26 C29 C33 -29.7(3)
C25 C26 C29 C33 148.04(18)
C33 C29 C30 C31 0.3(3)
C26 C29 C30 C31 179.19(19)
C29 C30 C31 N4 0.1(3)
N4 C32 C33 C29 -0.5(3)
C30 C29 C33 C32 -0.1(3)
C26 C29 C33 C32 -179.00(17)
C24 C23 N1 C1 -31.2(3)
C28 C23 N1 C1 148.59(18)
C24 C23 N1 C12 138.42(18)
C28 C23 N1 C12 -41.8(2)
C2 C1 N1 C23 135.27(19)
C6 C1 N1 C23 -45.0(3)
C2 C1 N1 C12 -34.6(3)
C6 C1 N1 C12 145.14(18)
C17 C12 N1 C23 -42.0(2)
C13 C12 N1 C23 140.05(18)
C17 C12 N1 C1 127.91(19)
C13 C12 N1 C1 -50.1(2)
C8 C9 N2 C10 -1.1(4)
C11 C10 N2 C9 1.7(4)
C19 C20 N3 C21 -0.5(3)
C22 C21 N3 C20 -1.1(3)
C33 C32 N4 C31 0.9(3)
C30 C31 N4 C32 -0.7(3)
